data_1534148
loop_
_publ_author_name
'Aleonard, S.'
'le Fur, Y.'

_publ_section_title
;
 Fluoroberyllates de structure Langbeinite
;
_journal_name_full
;
Bulletin de la Societe Francaise de Mineralogie et de Cristallographie 
(72,1949-100,1977)
;
_journal_page_first 168
_journal_page_last 171
_journal_volume 90
_journal_year 1967
_chemical_formula_sum 'Be3 F12 K2 Zn2'
_chemical_name_systematic 'K2 Zn2 (Be F4)3'
_space_group_IT_number 198
_symmetry_space_group_name_Hall 'P 2ac 2ab 3'
_symmetry_space_group_name_H-M 'P 21 3'
_cell_angle_alpha 90
_cell_angle_beta 90
_cell_angle_gamma 90
_cell_formula_units_Z 4
_cell_length_a 9.932
_cell_length_b 9.932
_cell_length_c 9.932
_cell_volume 979.738
_citation_journal_id_ASTM BUFCAE
_cod_data_source_file Aleonard_BUFCAE_1967_389.cif
_cod_data_source_block Be3F12K2Zn2
_cod_original_cell_volume 979.7385
_cod_database_code 1534148

loop_
_symmetry_equiv_pos_as_xyz
x,y,z
-x+1/2,-y,z+1/2
x+1/2,-y+1/2,-z
-x,y+1/2,-z+1/2
z,x,y
-z+1/2,-x,y+1/2
z+1/2,-x+1/2,-y
-z,x+1/2,-y+1/2
y,z,x
y+1/2,-z+1/2,-x
-y,z+1/2,-x+1/2
-y+1/2,-z,x+1/2

loop_
_atom_site_label
_atom_site_type_symbol
_atom_site_fract_x
_atom_site_fract_y
_atom_site_fract_z
_atom_site_occupancy
_atom_site_U_iso_or_equiv
Be1 Be+2 0.625 0.467 0.268 1 0.0
F3 F-1 0.576 0.322 0.261 1 0.0
F1 F-1 0.639 0.492 0.428 1 0.0
Zn1 Zn+2 0.57 0.57 0.57 1 0.0
Zn2 Zn+2 0.839 0.839 0.839 1 0.0
K1 K+1 0.084 0.084 0.084 1 0.0
F2 F-1 0.763 0.487 0.209 1 0.0
K2 K+1 0.284 0.284 0.284 1 0.0
F4 F-1 0.507 0.562 0.205 1 0.0
